data_4514007
loop_
_publ_author_name
'Ca\~nellas, Santiago'
'Ayats, Carles'
'Henseler, Andrea H.'
'Peric\`as, Miquel A.'

_publ_section_title
;
 A Highly Active Polymer-Supported Catalyst for Asymmetric Robinson
 Annulations in Continuous Flow
;
_journal_name_full 'ACS Catalysis'
_journal_paper_doi 10.1021/acscatal.6b03286
_journal_year 2017
_chemical_absolute_configuration ad
_chemical_formula_sum 'C15 H32 N2 O3'
_chemical_formula_weight 288.42
_space_group_IT_number 19
_space_group_name_Hall 'P 2ac 2ab'
_symmetry_cell_setting orthorhombic
_symmetry_space_group_name_Hall 'P 2ac 2ab'
_symmetry_space_group_name_H-M 'P 21 21 21'
_atom_sites_solution_hydrogens geom
_audit_creation_method SHELXL-2014/6
_cell_angle_alpha 90
_cell_angle_beta 90
_cell_angle_gamma 90
_cell_formula_units_Z 4
_cell_length_a 9.6788(17)
_cell_length_b 11.2486(18)
_cell_length_c 16.793(4)
_cell_measurement_reflns_used 768
_cell_measurement_temperature 100(2)
_cell_measurement_theta_max 28.03
_cell_measurement_theta_min 2.78
_cell_volume 1828.3(6)
_computing_cell_refinement 'Bruker APEX2 v2014.9-0'
_computing_data_collection 'Bruker APEX2 v2014.9-0'
_computing_data_reduction 'Bruker SAINT V7.60A'
_computing_molecular_graphics 'Bruker SHELXTL'
_computing_publication_material 'Bruker SHELXTL'
_computing_structure_refinement 'SHELXL-2014 (Sheldrick, 2014)'
_computing_structure_solution Sir2011
_diffrn_ambient_temperature 100(2)
_diffrn_detector_area_resol_mean 512
_diffrn_detector_type '4K CCD area detector APEX II'
_diffrn_measured_fraction_theta_full 0.991
_diffrn_measured_fraction_theta_max 0.950
_diffrn_measurement_device_type 'APEX DUO Kappa 4-axis goniometer'
_diffrn_measurement_method
;
 Fullsphere data collection, phi and omega scans
;
_diffrn_measurement_specimen_support 'magnetic support with MicroMount'
_diffrn_radiation_monochromator 'Quazar MX Multilayer Optics'
_diffrn_radiation_type MoK\a
_diffrn_radiation_wavelength 0.71073
_diffrn_reflns_av_R_equivalents 0.0166
_diffrn_reflns_av_unetI/netI 0.0293
_diffrn_reflns_Laue_measured_fraction_full 0.991
_diffrn_reflns_Laue_measured_fraction_max 0.950
_diffrn_reflns_limit_h_max 13
_diffrn_reflns_limit_h_min -13
_diffrn_reflns_limit_k_max 7
_diffrn_reflns_limit_k_min -16
_diffrn_reflns_limit_l_max 7
_diffrn_reflns_limit_l_min -24
_diffrn_reflns_number 9642
_diffrn_reflns_point_group_measured_fraction_full 0.947
_diffrn_reflns_point_group_measured_fraction_max 0.913
_diffrn_reflns_theta_full 25.242
_diffrn_reflns_theta_max 31.018
_diffrn_reflns_theta_min 2.179
_diffrn_source 'Microfocus source E025 IuS'
_diffrn_source_current 0.6
_diffrn_source_power 50
_diffrn_source_size '0.2 mm x 0.2 mm fine focus'
_diffrn_source_type 'Bruker APEX DUO'
_exptl_absorpt_coefficient_mu 0.072
_exptl_absorpt_correction_T_max 0.986
_exptl_absorpt_correction_T_min 0.958
_exptl_absorpt_correction_type empirical
_exptl_absorpt_process_details
; 
 SADABS Version 2008/1 Bruker-Nonius
 Blessing, Acta Cryst. (1995) A51 33-38
;
_exptl_crystal_colour colourless
_exptl_crystal_density_diffrn 1.048
_exptl_crystal_description block
_exptl_crystal_F_000 640
_exptl_crystal_size_max 0.50
_exptl_crystal_size_mid 0.20
_exptl_crystal_size_min 0.20
_refine_diff_density_max 0.236
_refine_diff_density_min -0.184
_refine_diff_density_rms 0.035
_refine_ls_abs_structure_details
;
 Flack x determined using 1816 quotients [(I+)-(I-)]/[(I+)+(I-)]
 (Parsons, Flack and Wagner, Acta Cryst. B69 (2013) 249-259).
;
_refine_ls_abs_structure_Flack -0.4(4)
_refine_ls_extinction_method none
_refine_ls_goodness_of_fit_ref 1.053
_refine_ls_hydrogen_treatment constr
_refine_ls_matrix_type full
_refine_ls_number_parameters 189
_refine_ls_number_reflns 5337
_refine_ls_number_restraints 0
_refine_ls_restrained_S_all 1.053
_refine_ls_R_factor_all 0.0461
_refine_ls_R_factor_gt 0.0378
_refine_ls_shift/su_max 0.000
_refine_ls_shift/su_mean 0.000
_refine_ls_structure_factor_coef Fsqd
_refine_ls_weighting_details 'w=1/[\s^2^(Fo^2^)+(0.0501P)^2^+0.1721P] where P=(Fo^2^+2Fc^2^)/3'
_refine_ls_weighting_scheme calc
_refine_ls_wR_factor_gt 0.0937
_refine_ls_wR_factor_ref 0.0985
_reflns_Friedel_coverage 0.706
_reflns_Friedel_fraction_full 0.888
_reflns_Friedel_fraction_max 0.864
_reflns_number_gt 4734
_reflns_number_total 5337
_reflns_threshold_expression 'I > 2\s(I)'
_cod_data_source_file cs6b03286_si_002.cif
_cod_data_source_block mo_1car498_0m
_cod_depositor_comments
;
The following automatic conversions were performed:

'_symmetry_cell_setting' value 'Orthorhombic' changed to
'orthorhombic' according to
/usr/data/users/saulius/crontab/automatic-downloads/rss-feeds/ACS/lib/dictionaries/cif_core.dic
dictionary named 'cif_core.dic' version 2.4.2 from 2011-04-26.

Automatic conversion script
Id: cif_fix_values 4268 2015-11-12 08:31:59Z antanas 
;
_cod_original_sg_symbol_H-M P2(1)2(1)2(1)
_cod_database_code 4514007
_shelx_space_group_comment
;
The symmetry employed for this shelxl refinement is uniquely defined
by the following loop, which should always be used as a source of
symmetry information in preference to the above space-group names.
They are only intended as comments.
;
_shelx_estimated_absorpt_t_min 0.965
_shelx_estimated_absorpt_t_max 0.986
_shelxl_version_number 2014/6

loop_
_space_group_symop_operation_xyz
'x, y, z'
'-x+1/2, -y, z+1/2'
'-x, y+1/2, -z+1/2'
'x+1/2, -y+1/2, -z'

loop_
_atom_site_label
_atom_site_type_symbol
_atom_site_fract_x
_atom_site_fract_y
_atom_site_fract_z
_atom_site_U_iso_or_equiv
_atom_site_adp_type
_atom_site_occupancy
_atom_site_site_symmetry_order
_atom_site_calc_flag
_atom_site_refinement_flags_posn
_atom_site_refinement_flags_adp
C1 C 0.51325(15) 0.26129(13) 0.32110(8) 0.0188(3) Uani 1 1 d . .
C2 C 0.35792(16) 0.24134(14) 0.43590(8) 0.0218(3) Uani 1 1 d . .
C3 C 0.2264(2) 0.2566(2) 0.38702(10) 0.0357(4) Uani 1 1 d . .
H3A H 0.2414 0.3171 0.3459 0.054 Uiso 1 1 calc R U
H3B H 0.1508 0.2817 0.4220 0.054 Uiso 1 1 calc R U
H3C H 0.2024 0.1808 0.3617 0.054 Uiso 1 1 calc R U
C4 C 0.4009(2) 0.35556(15) 0.47758(9) 0.0287(3) Uani 1 1 d . .
H4A H 0.4931 0.3454 0.5007 0.043 Uiso 1 1 calc R U
H4B H 0.3346 0.3740 0.5199 0.043 Uiso 1 1 calc R U
H4C H 0.4027 0.4208 0.4390 0.043 Uiso 1 1 calc R U
C5 C 0.33955(19) 0.14114(16) 0.49628(9) 0.0274(3) Uani 1 1 d . .
H5A H 0.3122 0.0682 0.4685 0.041 Uiso 1 1 calc R U
H5B H 0.2677 0.1631 0.5347 0.041 Uiso 1 1 calc R U
H5C H 0.4269 0.1277 0.5244 0.041 Uiso 1 1 calc R U
C6 C 0.67024(15) 0.24495(13) 0.20685(7) 0.0181(3) Uani 1 1 d . .
H6 H 0.6517 0.3323 0.2046 0.022 Uiso 1 1 calc R U
C7 C 0.59352(17) 0.18757(13) 0.13625(8) 0.0218(3) Uani 1 1 d . .
H7A H 0.6492 0.1972 0.0872 0.026 Uiso 1 1 calc R U
H7B H 0.5821 0.1014 0.1463 0.026 Uiso 1 1 calc R U
C8 C 0.4681(2) 0.34940(14) 0.07577(9) 0.0274(3) Uani 1 1 d . .
H8A H 0.4713 0.3268 0.0188 0.033 Uiso 1 1 calc R U
H8B H 0.5549 0.3917 0.0887 0.033 Uiso 1 1 calc R U
C9 C 0.3469(2) 0.43146(14) 0.08975(11) 0.0306(4) Uani 1 1 d . .
H9A H 0.3600 0.5053 0.0586 0.037 Uiso 1 1 calc R U
H9B H 0.2612 0.3926 0.0709 0.037 Uiso 1 1 calc R U
C10 C 0.35571(18) 0.15694(14) 0.09412(10) 0.0263(3) Uani 1 1 d . .
H10A H 0.4006 0.1039 0.0548 0.032 Uiso 1 1 calc R U
H10B H 0.2810 0.2007 0.0665 0.032 Uiso 1 1 calc R U
C11 C 0.2939(2) 0.08249(16) 0.16055(12) 0.0335(4) Uani 1 1 d . .
H11A H 0.3672 0.0369 0.1868 0.050 Uiso 1 1 calc R U
H11B H 0.2252 0.0277 0.1383 0.050 Uiso 1 1 calc R U
H11C H 0.2493 0.1348 0.1995 0.050 Uiso 1 1 calc R U
C12 C 0.82948(17) 0.22824(14) 0.20410(9) 0.0239(3) Uani 1 1 d . .
C13 C 0.8926(2) 0.2635(2) 0.28450(10) 0.0353(4) Uani 1 1 d . .
H13A H 0.9935 0.2644 0.2801 0.053 Uiso 1 1 calc R U
H13B H 0.8647 0.2059 0.3252 0.053 Uiso 1 1 calc R U
H13C H 0.8598 0.3429 0.2995 0.053 Uiso 1 1 calc R U
C14 C 0.8881(2) 0.31163(18) 0.14038(10) 0.0350(4) Uani 1 1 d . .
H14A H 0.8660 0.3941 0.1542 0.053 Uiso 1 1 calc R U
H14B H 0.8472 0.2922 0.0886 0.053 Uiso 1 1 calc R U
H14C H 0.9886 0.3020 0.1376 0.053 Uiso 1 1 calc R U
C15 C 0.8698(2) 0.09926(16) 0.18500(12) 0.0344(4) Uani 1 1 d . .
H15A H 0.9706 0.0913 0.1867 0.052 Uiso 1 1 calc R U
H15B H 0.8364 0.0783 0.1317 0.052 Uiso 1 1 calc R U
H15C H 0.8283 0.0459 0.2244 0.052 Uiso 1 1 calc R U
N1 N 0.60957(14) 0.20049(11) 0.28099(7) 0.0202(3) Uani 1 1 d . .
H1 H 0.6374 0.1315 0.2998 0.024 Uiso 1 1 calc R U
N2 N 0.45774(14) 0.24204(11) 0.12465(7) 0.0214(3) Uani 1 1 d . .
O1 O 0.47017(12) 0.36092(9) 0.30484(6) 0.0223(2) Uani 1 1 d . .
O2 O 0.47011(13) 0.19679(10) 0.38515(6) 0.0229(2) Uani 1 1 d . .
O3 O 0.33272(15) 0.46064(10) 0.17182(7) 0.0320(3) Uani 1 1 d . .
H3 H 0.3737 0.4095 0.1996 0.048 Uiso 1 1 calc R U

loop_
_atom_site_aniso_label
_atom_site_aniso_U_11
_atom_site_aniso_U_22
_atom_site_aniso_U_33
_atom_site_aniso_U_23
_atom_site_aniso_U_13
_atom_site_aniso_U_12
C1 0.0176(7) 0.0224(6) 0.0164(5) 0.0017(5) 0.0009(5) -0.0010(5)
C2 0.0172(7) 0.0300(7) 0.0180(6) 0.0040(6) 0.0046(5) 0.0027(6)
C3 0.0210(9) 0.0561(11) 0.0301(8) 0.0123(8) -0.0008(6) -0.0004(8)
C4 0.0342(10) 0.0294(7) 0.0224(6) 0.0007(6) 0.0035(7) 0.0068(7)
C5 0.0270(9) 0.0337(8) 0.0213(6) 0.0066(6) 0.0050(6) -0.0007(7)
C6 0.0186(7) 0.0218(6) 0.0139(5) -0.0002(5) 0.0015(5) 0.0001(5)
C7 0.0230(8) 0.0232(6) 0.0193(6) -0.0036(5) -0.0015(6) 0.0008(6)
C8 0.0327(9) 0.0258(7) 0.0237(6) 0.0023(6) -0.0058(7) -0.0026(7)
C9 0.0369(10) 0.0231(7) 0.0320(8) 0.0008(6) -0.0132(7) 0.0011(7)
C10 0.0263(9) 0.0232(7) 0.0294(7) -0.0057(6) -0.0082(6) -0.0008(6)
C11 0.0258(9) 0.0302(8) 0.0445(10) 0.0023(7) -0.0010(8) -0.0043(7)
C12 0.0196(8) 0.0334(7) 0.0188(6) -0.0013(6) 0.0025(6) 0.0001(6)
C13 0.0222(9) 0.0589(11) 0.0248(7) -0.0058(8) -0.0046(6) 0.0012(8)
C14 0.0278(10) 0.0490(10) 0.0284(8) 0.0023(8) 0.0080(7) -0.0069(8)
C15 0.0243(9) 0.0395(9) 0.0395(9) -0.0034(8) 0.0042(7) 0.0096(7)
N1 0.0202(7) 0.0219(5) 0.0184(5) 0.0033(4) 0.0029(5) 0.0038(5)
N2 0.0229(7) 0.0189(5) 0.0223(5) -0.0012(5) -0.0054(5) -0.0004(5)
O1 0.0240(6) 0.0224(5) 0.0205(4) 0.0032(4) 0.0026(4) 0.0038(4)
O2 0.0236(6) 0.0247(5) 0.0203(4) 0.0053(4) 0.0070(4) 0.0045(4)
O3 0.0421(8) 0.0212(5) 0.0326(6) 0.0011(4) -0.0069(6) 0.0064(5)

loop_
_atom_type_symbol
_atom_type_description
_atom_type_scat_dispersion_real
_atom_type_scat_dispersion_imag
_atom_type_scat_source
C C 0.0033 0.0016 'International Tables Vol C Tables 4.2.6.8 and 6.1.1.4'
H H 0.0000 0.0000 'International Tables Vol C Tables 4.2.6.8 and 6.1.1.4'
N N 0.0061 0.0033 'International Tables Vol C Tables 4.2.6.8 and 6.1.1.4'
O O 0.0106 0.0060 'International Tables Vol C Tables 4.2.6.8 and 6.1.1.4'

loop_
_geom_angle_atom_site_label_1
_geom_angle_atom_site_label_2
_geom_angle_atom_site_label_3
_geom_angle
O1 C1 N1 126.28(13)
O1 C1 O2 123.92(13)
N1 C1 O2 109.79(12)
O2 C2 C4 110.67(13)
O2 C2 C3 110.08(13)
C4 C2 C3 112.41(15)
O2 C2 C5 102.69(12)
C4 C2 C5 110.48(12)
C3 C2 C5 110.09(14)
C2 C3 H3A 109.5
C2 C3 H3B 109.5
H3A C3 H3B 109.5
C2 C3 H3C 109.5
H3A C3 H3C 109.5
H3B C3 H3C 109.5
C2 C4 H4A 109.5
C2 C4 H4B 109.5
H4A C4 H4B 109.5
C2 C4 H4C 109.5
H4A C4 H4C 109.5
H4B C4 H4C 109.5
C2 C5 H5A 109.5
C2 C5 H5B 109.5
H5A C5 H5B 109.5
C2 C5 H5C 109.5
H5A C5 H5C 109.5
H5B C5 H5C 109.5
N1 C6 C7 108.54(12)
N1 C6 C12 112.45(11)
C7 C6 C12 113.86(11)
N1 C6 H6 107.2
C7 C6 H6 107.2
C12 C6 H6 107.2
N2 C7 C6 111.10(12)
N2 C7 H7A 109.4
C6 C7 H7A 109.4
N2 C7 H7B 109.4
C6 C7 H7B 109.4
H7A C7 H7B 108.0
N2 C8 C9 111.33(14)
N2 C8 H8A 109.4
C9 C8 H8A 109.4
N2 C8 H8B 109.4
C9 C8 H8B 109.4
H8A C8 H8B 108.0
O3 C9 C8 111.47(14)
O3 C9 H9A 109.3
C8 C9 H9A 109.3
O3 C9 H9B 109.3
C8 C9 H9B 109.3
H9A C9 H9B 108.0
N2 C10 C11 111.62(13)
N2 C10 H10A 109.3
C11 C10 H10A 109.3
N2 C10 H10B 109.3
C11 C10 H10B 109.3
H10A C10 H10B 108.0
C10 C11 H11A 109.5
C10 C11 H11B 109.5
H11A C11 H11B 109.5
C10 C11 H11C 109.5
H11A C11 H11C 109.5
H11B C11 H11C 109.5
C14 C12 C13 107.99(15)
C14 C12 C15 109.78(14)
C13 C12 C15 109.08(15)
C14 C12 C6 108.31(13)
C13 C12 C6 109.72(13)
C15 C12 C6 111.89(14)
C12 C13 H13A 109.5
C12 C13 H13B 109.5
H13A C13 H13B 109.5
C12 C13 H13C 109.5
H13A C13 H13C 109.5
H13B C13 H13C 109.5
C12 C14 H14A 109.5
C12 C14 H14B 109.5
H14A C14 H14B 109.5
C12 C14 H14C 109.5
H14A C14 H14C 109.5
H14B C14 H14C 109.5
C12 C15 H15A 109.5
C12 C15 H15B 109.5
H15A C15 H15B 109.5
C12 C15 H15C 109.5
H15A C15 H15C 109.5
H15B C15 H15C 109.5
C1 N1 C6 122.20(12)
C1 N1 H1 118.9
C6 N1 H1 118.9
C7 N2 C8 111.02(13)
C7 N2 C10 112.19(12)
C8 N2 C10 112.85(13)
C1 O2 C2 120.18(11)
C9 O3 H3 109.5

loop_
_geom_bond_atom_site_label_1
_geom_bond_atom_site_label_2
_geom_bond_distance
C1 O1 1.2265(18)
C1 N1 1.3382(19)
C1 O2 1.3629(17)
C2 O2 1.4685(18)
C2 C4 1.521(2)
C2 C3 1.524(2)
C2 C5 1.527(2)
C3 H3A 0.9800
C3 H3B 0.9800
C3 H3C 0.9800
C4 H4A 0.9800
C4 H4B 0.9800
C4 H4C 0.9800
C5 H5A 0.9800
C5 H5B 0.9800
C5 H5C 0.9800
C6 N1 1.4645(17)
C6 C7 1.541(2)
C6 C12 1.553(2)
C6 H6 1.0000
C7 N2 1.463(2)
C7 H7A 0.9900
C7 H7B 0.9900
C8 N2 1.464(2)
C8 C9 1.511(3)
C8 H8A 0.9900
C8 H8B 0.9900
C9 O3 1.423(2)
C9 H9A 0.9900
C9 H9B 0.9900
C10 N2 1.468(2)
C10 C11 1.518(2)
C10 H10A 0.9900
C10 H10B 0.9900
C11 H11A 0.9800
C11 H11B 0.9800
C11 H11C 0.9800
C12 C14 1.532(2)
C12 C13 1.534(2)
C12 C15 1.536(2)
C13 H13A 0.9800
C13 H13B 0.9800
C13 H13C 0.9800
C14 H14A 0.9800
C14 H14B 0.9800
C14 H14C 0.9800
C15 H15A 0.9800
C15 H15B 0.9800
C15 H15C 0.9800
N1 H1 0.8800
O3 H3 0.8400

loop_
_geom_torsion_atom_site_label_1
_geom_torsion_atom_site_label_2
_geom_torsion_atom_site_label_3
_geom_torsion_atom_site_label_4
_geom_torsion
N1 C6 C7 N2 75.70(15)
C12 C6 C7 N2 -158.23(12)
N2 C8 C9 O3 55.38(19)
N1 C6 C12 C14 -161.35(13)
C7 C6 C12 C14 74.66(16)
N1 C6 C12 C13 -43.70(18)
C7 C6 C12 C13 -167.68(14)
N1 C6 C12 C15 77.51(16)
C7 C6 C12 C15 -46.47(17)
O1 C1 N1 C6 -4.4(2)
O2 C1 N1 C6 176.82(12)
C7 C6 N1 C1 -96.90(16)
C12 C6 N1 C1 136.21(14)
C6 C7 N2 C8 84.99(14)
C6 C7 N2 C10 -147.71(13)
C9 C8 N2 C7 -157.28(13)
C9 C8 N2 C10 75.78(17)
C11 C10 N2 C7 82.40(17)
C11 C10 N2 C8 -151.28(14)
O1 C1 O2 C2 5.1(2)
N1 C1 O2 C2 -176.10(13)
C4 C2 O2 C1 -64.53(17)
C3 C2 O2 C1 60.35(19)
C5 C2 O2 C1 177.55(13)
